data_7246399
loop_
_publ_author_name
'Gil-Garc\'ia, Rub\'en'
'Madariaga, Gotzon'
'Jim\'enez-P\'erez, Alondra'
'Herr\'an-Torres, Ignacio'
'Gago-Gonz\'alez, Adri\'an'
'Ugalde, Mar\'ia'
'Januskaitis, Vaidas'
'Barrera-Garc\'ia, Joaqu\'in'
'Insausti, Maite'
'S. Galletero, Mar\'ia'
'Borr\'as, Joaqu\'in'
'Cuevas, Jos\'e Vicente'
'Pedrido, Rosa'
'G\'omez-Saiz, Patricia'
'Lezama, Luis'
'Garc\'ia-Tojal, Javier'

_publ_section_title
;
 Perchlorate-induced structural diversity in thiosemicarbazone copper(ii)
 complexes provides insights to understand the reactivity in acidic and
 basic media
;
_journal_issue 15
_journal_name_full CrystEngComm
_journal_page_first 2213
_journal_page_last 2226
_journal_paper_doi 10.1039/D3CE00119A
_journal_volume 25
_journal_year 2023
_chemical_formula_moiety 'C14 H16 Cl Cu2 N8 O5 S2, Cl O4, H2 O'
_chemical_formula_sum 'C14 H18 Cl2 Cu2 N8 O10 S2'
_chemical_formula_weight 720.46
_space_group_IT_number 15
_space_group_name_Hall '-C 2yc'
_space_group_name_H-M_alt 'C 1 2/c 1'
_symmetry_cell_setting monoclinic
_symmetry_space_group_name_Hall '-C 2yc'
_symmetry_space_group_name_H-M 'C 1 2/c 1'
_atom_sites_solution_hydrogens mixed
_atom_sites_solution_primary direct
_audit_creation_date 2020-11-05T17:47:51-00:00
_audit_creation_method 'WinGX routine CIF_UPDATE'
_audit_update_record
;
2022-11-04 deposited with the CCDC.	2023-03-06 downloaded from the CCDC.
;
_cell_angle_alpha 90
_cell_angle_beta 95.35(2)
_cell_angle_gamma 90
_cell_formula_units_Z 8
_cell_length_a 15.172(4)
_cell_length_b 11.583(5)
_cell_length_c 29.439(5)
_cell_measurement_reflns_used 1043
_cell_measurement_temperature 293(2)
_cell_measurement_theta_max 33.81
_cell_measurement_theta_min 9.85
_cell_volume 5151(3)
_computing_structure_refinement 'SHELXL-2018/3 (Sheldrick, 2018)'
_diffrn_ambient_temperature 293(2)
_diffrn_measured_fraction_theta_full 0.92
_diffrn_measured_fraction_theta_max 0.903
_diffrn_measurement_device_type 'STOE Stadivari'
_diffrn_radiation_type MoK\a
_diffrn_radiation_wavelength 0.71069
_diffrn_reflns_av_R_equivalents 0.052
_diffrn_reflns_av_unetI/netI 0.048
_diffrn_reflns_Laue_measured_fraction_full 0.92
_diffrn_reflns_Laue_measured_fraction_max 0.903
_diffrn_reflns_limit_h_max 18
_diffrn_reflns_limit_h_min -16
_diffrn_reflns_limit_k_max 14
_diffrn_reflns_limit_k_min -13
_diffrn_reflns_limit_l_max 35
_diffrn_reflns_limit_l_min -36
_diffrn_reflns_number 11721
_diffrn_reflns_point_group_measured_fraction_full 0.92
_diffrn_reflns_point_group_measured_fraction_max 0.903
_diffrn_reflns_theta_full 25
_diffrn_reflns_theta_max 25.785
_diffrn_reflns_theta_min 2.216
_exptl_absorpt_coefficient_mu 2.086
_exptl_absorpt_correction_T_max 0.7464
_exptl_absorpt_correction_T_min 0.6473
_exptl_absorpt_correction_type gaussian
_exptl_absorpt_process_details
;
        a grid of  8 x  8 x  8 =   512 sampling points was used
;
_exptl_crystal_density_diffrn 1.858
_exptl_crystal_description 'Irregular shape described by 17 faces'
_exptl_crystal_F_000 2896
_exptl_crystal_size_max 0.303
_exptl_crystal_size_mid 0.229
_exptl_crystal_size_min 0.153
_refine_diff_density_max 0.847
_refine_diff_density_min -0.461
_refine_diff_density_rms 0.09
_refine_ls_extinction_method none
_refine_ls_goodness_of_fit_ref 0.939
_refine_ls_hydrogen_treatment mixed
_refine_ls_matrix_type full
_refine_ls_number_parameters 358
_refine_ls_number_reflns 4472
_refine_ls_number_restraints 6
_refine_ls_restrained_S_all 0.938
_refine_ls_R_factor_all 0.0532
_refine_ls_R_factor_gt 0.0361
_refine_ls_shift/su_max 0.002
_refine_ls_shift/su_mean 0
_refine_ls_structure_factor_coef Fsqd
_refine_ls_weighting_details 'w=1/[\s^2^(Fo^2^)+(0.0646P)^2^] where P=(Fo^2^+2Fc^2^)/3'
_refine_ls_weighting_scheme calc
_refine_ls_wR_factor_ref 0.0955
_reflns_number_gt 3352
_reflns_number_total 4472
_reflns_threshold_expression 'I > 2\s(I)'
_cod_data_source_file d3ce00119a2.cif
_cod_data_source_block shelx
_cod_depositor_comments 'Adding full bibliography for 7246399--7246403.cif.'
_cod_original_sg_symbol_H-M 'C 2/c'
_cod_database_code 7246399

loop_
_space_group_symop_operation_xyz
'x, y, z'
'-x, y, -z+1/2'
'x+1/2, y+1/2, z'
'-x+1/2, y+1/2, -z+1/2'
'-x, -y, -z'
'x, -y, z-1/2'
'-x+1/2, -y+1/2, -z'
'x+1/2, -y+1/2, z-1/2'

loop_
_atom_site_label
_atom_site_fract_x
_atom_site_fract_y
_atom_site_fract_z
_atom_site_U_iso_or_equiv
_atom_site_adp_type
_atom_site_calc_flag
_atom_site_occupancy
_atom_site_disorder_assembly
_atom_site_disorder_group
_atom_site_type_symbol
Cu1 0.85860(3) 0.09084(4) 0.15247(2) 0.02583(13) Uani d 1 . . Cu
S1 0.74795(6) -0.02200(8) 0.12342(3) 0.0370(2) Uani d 1 . . S
N11 0.93708(18) 0.2230(3) 0.17261(9) 0.0264(6) Uani d 1 . . N
N12 0.77111(18) 0.2168(2) 0.14268(8) 0.0234(6) Uani d 1 . . N
N13 0.68466(18) 0.1977(2) 0.12596(9) 0.0252(6) Uani d 1 . . N
N14 0.5874(2) 0.0548(3) 0.10149(11) 0.0405(8) Uani d 1 . . N
H141 0.546165 0.105833 0.097953 0.061 Uiso calc 1 . . H
H142 0.575743 -0.016393 0.095244 0.061 Uiso calc 1 . . H
C11 1.0234(2) 0.2216(4) 0.18752(12) 0.0345(9) Uani d 1 . . C
H11 1.052848 0.151142 0.189966 0.052 Uiso calc 1 . . H
C12 1.0699(3) 0.3213(4) 0.19935(13) 0.0403(10) Uani d 1 . . C
H12 1.129754 0.31796 0.209412 0.06 Uiso calc 1 . . H
C13 1.0264(3) 0.4257(4) 0.19607(12) 0.0387(9) Uani d 1 . . C
H13 1.056424 0.493789 0.203989 0.058 Uiso calc 1 . . H
C14 0.9367(3) 0.4277(3) 0.18071(12) 0.0353(9) Uani d 1 . . C
H14 0.906105 0.497345 0.178127 0.053 Uiso calc 1 . . H
C15 0.8943(2) 0.3261(3) 0.16948(11) 0.0261(8) Uani d 1 . . C
C16 0.8002(2) 0.3176(3) 0.15330(11) 0.0280(8) Uani d 1 . . C
H16 0.763603 0.382128 0.150899 0.042 Uiso calc 1 . . H
C17 0.6691(2) 0.0860(3) 0.11660(11) 0.0269(8) Uani d 1 . . C
Cu2 0.59124(3) 0.32059(4) 0.12282(2) 0.02689(13) Uani d 1 . . Cu
S2 0.52408(7) 0.25822(9) 0.18295(3) 0.0365(2) Uani d 1 . . S
N21 0.63193(19) 0.4112(3) 0.07034(10) 0.0307(7) Uani d 1 . . N
N22 0.51224(19) 0.4551(3) 0.12560(9) 0.0262(6) Uani d 1 . . N
N23 0.94915(19) -0.0356(3) 0.15622(9) 0.0273(6) Uani d 1 . . N
N24 0.3888(2) 0.3636(3) 0.21225(12) 0.0507(10) Uani d 1 . . N
H241 0.350453 0.417934 0.213472 0.076 Uiso calc 1 . . H
H242 0.387371 0.304706 0.22996 0.076 Uiso calc 1 . . H
C21 0.6916(3) 0.3821(4) 0.04161(13) 0.0408(10) Uani d 1 . . C
H21 0.723858 0.314212 0.046565 0.061 Uiso calc 1 . . H
C22 0.7064(3) 0.4509(4) 0.00473(14) 0.0504(12) Uani d 1 . . C
H22 0.748479 0.429758 -0.014728 0.076 Uiso calc 1 . . H
C23 0.6595(4) 0.5488(5) -0.00293(15) 0.0620(14) Uani d 1 . . C
H23 0.668966 0.595284 -0.027768 0.093 Uiso calc 1 . . H
C24 0.5973(3) 0.5801(4) 0.02612(15) 0.0565(13) Uani d 1 . . C
H24 0.56453 0.647506 0.021227 0.085 Uiso calc 1 . . H
C25 0.5849(3) 0.5093(3) 0.06253(12) 0.0346(9) Uani d 1 . . C
C26 0.5186(3) 0.5313(3) 0.09450(12) 0.0365(9) Uani d 1 . . C
H26 0.483134 0.596921 0.092378 0.055 Uiso calc 1 . . H
C27 0.4494(2) 0.3705(3) 0.18334(11) 0.0294(8) Uani d 1 . . C
Cl1 0.93676(7) 0.34477(10) 0.04790(3) 0.0477(3) Uani d 1 . . Cl
O11 0.9031(2) 0.4480(3) 0.06568(13) 0.0730(11) Uani d 1 . . O
O12 1.0256(2) 0.3259(3) 0.06822(18) 0.0970(15) Uani d 1 . . O
O13 0.9305(4) 0.3490(4) 0.00044(13) 0.1165(18) Uani d 1 . . O
O14 0.8852(2) 0.2490(3) 0.06056(12) 0.0680(10) Uani d 1 . . O
Cl2 0.24449(7) 0.07257(9) 0.23430(3) 0.0418(3) Uani d 1 . . Cl
O21 0.1716(2) 0.1041(3) 0.25951(10) 0.0550(8) Uani d 1 . . O
O22 0.3209(3) 0.1376(4) 0.25033(19) 0.1100(17) Uani d 1 . . O
O23 0.2217(3) 0.0898(4) 0.18748(12) 0.1039(17) Uani d 1 . . O
O24 0.2650(2) -0.0463(3) 0.24210(12) 0.0657(9) Uani d 1 . . O
O1W 0.4657(2) 0.2377(3) 0.06918(11) 0.0669(10) Uani d 1 . . O
H11W 0.4126(11) 0.216(4) 0.0706(11) 0.1 Uiso d 1 . . H
H12W 0.4820(18) 0.214(4) 0.0439(7) 0.1 Uiso d 1 . . H
O2W 0.3023(4) 0.1843(6) 0.1020(3) 0.163(3) Uani d 1 . . O
H21W 0.316(3) 0.1136(12) 0.099(3) 0.245 Uiso d 1 . . H
H22W 0.2502(14) 0.187(3) 0.1104(18) 0.245 Uiso d 1 . . H

loop_
_atom_site_aniso_label
_atom_site_aniso_U_11
_atom_site_aniso_U_22
_atom_site_aniso_U_33
_atom_site_aniso_U_12
_atom_site_aniso_U_13
_atom_site_aniso_U_23
Cu1 0.0206(2) 0.0210(2) 0.0354(2) 0.00688(18) -0.00014(17) -0.00108(17)
S1 0.0298(5) 0.0238(5) 0.0557(6) 0.0067(4) -0.0051(4) -0.0052(4)
N11 0.0196(15) 0.0286(17) 0.0307(14) 0.0023(13) 0.0014(11) 0.0002(12)
N12 0.0207(15) 0.0249(16) 0.0244(13) 0.0036(13) 0.0010(11) 0.0004(11)
N13 0.0165(15) 0.0256(17) 0.0329(14) 0.0068(13) -0.0001(11) 0.0016(12)
N14 0.0297(18) 0.0282(19) 0.061(2) 0.0015(15) -0.0100(15) -0.0049(15)
C11 0.0237(19) 0.037(2) 0.0422(19) 0.0032(18) -0.0016(15) -0.0008(17)
C12 0.027(2) 0.048(3) 0.045(2) -0.007(2) -0.0038(16) -0.0015(18)
C13 0.038(2) 0.038(2) 0.040(2) -0.011(2) 0.0015(17) -0.0033(17)
C14 0.037(2) 0.030(2) 0.0393(19) 0.0029(18) 0.0036(17) -0.0005(16)
C15 0.0254(19) 0.027(2) 0.0264(16) 0.0020(16) 0.0043(13) -0.0006(14)
C16 0.028(2) 0.025(2) 0.0308(17) 0.0083(16) 0.0006(14) -0.0012(14)
C17 0.0250(19) 0.027(2) 0.0282(16) 0.0026(16) 0.0011(14) 0.0008(14)
Cu2 0.0237(2) 0.0255(2) 0.0317(2) 0.01002(18) 0.00360(16) 0.00336(17)
S2 0.0408(6) 0.0321(5) 0.0381(5) 0.0169(5) 0.0108(4) 0.0092(4)
N21 0.0262(16) 0.0314(18) 0.0354(15) 0.0062(14) 0.0071(12) 0.0037(13)
N22 0.0257(16) 0.0231(16) 0.0301(14) 0.0063(13) 0.0043(12) 0.0020(12)
N23 0.0229(16) 0.0250(16) 0.0343(15) 0.0102(13) 0.0039(12) 0.0031(12)
N24 0.052(2) 0.052(2) 0.053(2) 0.027(2) 0.0265(18) 0.0233(17)
C21 0.036(2) 0.046(3) 0.042(2) 0.013(2) 0.0122(17) 0.0033(18)
C22 0.056(3) 0.059(3) 0.040(2) 0.016(2) 0.021(2) 0.009(2)
C23 0.080(4) 0.061(3) 0.049(2) 0.021(3) 0.029(2) 0.023(2)
C24 0.072(3) 0.048(3) 0.053(2) 0.025(3) 0.026(2) 0.021(2)
C25 0.034(2) 0.032(2) 0.0390(19) 0.0099(18) 0.0077(16) 0.0085(16)
C26 0.038(2) 0.030(2) 0.044(2) 0.0161(18) 0.0119(17) 0.0051(16)
C27 0.029(2) 0.029(2) 0.0300(17) 0.0074(17) 0.0012(15) 0.0007(15)
Cl1 0.0479(7) 0.0440(7) 0.0509(6) 0.0018(5) 0.0037(5) -0.0097(5)
O11 0.071(2) 0.052(2) 0.093(3) 0.0210(19) -0.010(2) -0.0239(19)
O12 0.045(2) 0.063(3) 0.177(5) 0.0079(19) -0.018(2) -0.036(3)
O13 0.182(5) 0.119(4) 0.053(2) -0.004(4) 0.036(3) 0.002(2)
O14 0.064(2) 0.055(2) 0.085(2) -0.0026(19) 0.0038(19) 0.0058(18)
Cl2 0.0355(6) 0.0424(6) 0.0480(5) 0.0036(5) 0.0059(4) 0.0083(4)
O21 0.054(2) 0.066(2) 0.0460(16) 0.0200(17) 0.0117(14) 0.0007(14)
O22 0.072(3) 0.092(3) 0.164(5) -0.045(3) -0.002(3) 0.009(3)
O23 0.115(3) 0.154(4) 0.0449(19) 0.073(3) 0.017(2) 0.021(2)
O24 0.062(2) 0.047(2) 0.092(2) 0.0186(18) 0.0268(19) 0.0128(18)
O1W 0.079(2) 0.059(2) 0.0594(19) 0.024(2) -0.0116(17) -0.0045(17)
O2W 0.117(5) 0.164(6) 0.208(7) -0.026(4) 0.006(5) 0.019(5)

loop_
_atom_type_symbol
_atom_type_description
_atom_type_scat_dispersion_real
_atom_type_scat_dispersion_imag
_atom_type_scat_source
C C 0.0033 0.0016 'International Tables Vol C Tables 4.2.6.8 and 6.1.1.4'
H H 0 0 'International Tables Vol C Tables 4.2.6.8 and 6.1.1.4'
N N 0.0061 0.0033 'International Tables Vol C Tables 4.2.6.8 and 6.1.1.4'
O O 0.0106 0.006 'International Tables Vol C Tables 4.2.6.8 and 6.1.1.4'
S S 0.1246 0.1234 'International Tables Vol C Tables 4.2.6.8 and 6.1.1.4'
Cl Cl 0.1484 0.1585 'International Tables Vol C Tables 4.2.6.8 and 6.1.1.4'
Cu Cu 0.3201 1.2651 'International Tables Vol C Tables 4.2.6.8 and 6.1.1.4'

loop_
_geom_angle_atom_site_label_1
_geom_angle_atom_site_label_2
_geom_angle_atom_site_label_3
_geom_angle
_geom_angle_site_symmetry_1
_geom_angle_site_symmetry_3
_geom_angle_publ_flag
N12 Cu1 N11 81.43(12) . . ?
N12 Cu1 N23 174.65(11) . . ?
N11 Cu1 N23 99.06(12) . . ?
N12 Cu1 S1 84.57(9) . . ?
N11 Cu1 S1 165.69(9) . . ?
N23 Cu1 S1 94.60(10) . . ?
C17 S1 Cu1 96.21(13) . . ?
C11 N11 C15 118.6(3) . . ?
C11 N11 Cu1 128.7(3) . . ?
C15 N11 Cu1 112.7(2) . . ?
C16 N12 N13 122.0(3) . . ?
C16 N12 Cu1 115.3(2) . . ?
N13 N12 Cu1 122.6(2) . . ?
C17 N13 N12 111.9(3) . . ?
C17 N13 Cu2 124.5(2) . . ?
N12 N13 Cu2 123.3(2) . . ?
C17 N14 H141 120 . . ?
C17 N14 H142 120 . . ?
H141 N14 H142 120 . . ?
N11 C11 C12 122.1(4) . . ?
N11 C11 H11 118.9 . . ?
C12 C11 H11 118.9 . . ?
C13 C12 C11 119.1(4) . . ?
C13 C12 H12 120.4 . . ?
C11 C12 H12 120.4 . . ?
C12 C13 C14 119.0(4) . . ?
C12 C13 H13 120.5 . . ?
C14 C13 H13 120.5 . . ?
C15 C14 C13 119.1(4) . . ?
C15 C14 H14 120.4 . . ?
C13 C14 H14 120.4 . . ?
N11 C15 C14 122.0(3) . . ?
N11 C15 C16 114.1(3) . . ?
C14 C15 C16 124.0(3) . . ?
N12 C16 C15 116.4(3) . . ?
N12 C16 H16 121.8 . . ?
C15 C16 H16 121.8 . . ?
N14 C17 N13 118.2(3) . . ?
N14 C17 S1 117.1(3) . . ?
N13 C17 S1 124.6(3) . . ?
N22 Cu2 N13 171.43(12) . . ?
N22 Cu2 N21 81.42(12) . . ?
N13 Cu2 N21 98.02(11) . . ?
N22 Cu2 S2 84.21(9) . . ?
N13 Cu2 S2 96.10(8) . . ?
N21 Cu2 S2 165.63(9) . . ?
C27 S2 Cu2 96.28(12) . . ?
C21 N21 C25 118.8(3) . . ?
C21 N21 Cu2 128.9(3) . . ?
C25 N21 Cu2 112.0(2) . . ?
C26 N22 N23 121.1(3) . 3_455 ?
C26 N22 Cu2 115.3(2) . . ?
N23 N22 Cu2 123.4(2) 3_455 . ?
C27 N23 N22 111.1(3) 3_545 3_545 ?
C27 N23 Cu1 125.9(2) 3_545 . ?
N22 N23 Cu1 122.3(2) 3_545 . ?
C27 N24 H241 120 . . ?
C27 N24 H242 120 . . ?
H241 N24 H242 120 . . ?
N21 C21 C22 121.3(4) . . ?
N21 C21 H21 119.4 . . ?
C22 C21 H21 119.4 . . ?
C23 C22 C21 119.7(4) . . ?
C23 C22 H22 120.1 . . ?
C21 C22 H22 120.1 . . ?
C22 C23 C24 119.9(4) . . ?
C22 C23 H23 120 . . ?
C24 C23 H23 120 . . ?
C25 C24 C23 118.5(4) . . ?
C25 C24 H24 120.7 . . ?
C23 C24 H24 120.7 . . ?
N21 C25 C24 121.7(4) . . ?
N21 C25 C26 114.9(3) . . ?
C24 C25 C26 123.3(4) . . ?
N22 C26 C25 116.2(3) . . ?
N22 C26 H26 121.9 . . ?
C25 C26 H26 121.9 . . ?
N24 C27 N23 118.0(3) . 3_455 ?
N24 C27 S2 117.3(3) . . ?
N23 C27 S2 124.7(3) 3_455 . ?
O13 Cl1 O11 110.3(3) . . ?
O13 Cl1 O14 107.5(3) . . ?
O11 Cl1 O14 109.5(2) . . ?
O13 Cl1 O12 113.3(3) . . ?
O11 Cl1 O12 109.3(2) . . ?
O14 Cl1 O12 106.8(2) . . ?
O23 Cl2 O22 111.6(3) . . ?
O23 Cl2 O24 109.0(3) . . ?
O22 Cl2 O24 107.4(3) . . ?
O23 Cl2 O21 109.9(2) . . ?
O22 Cl2 O21 109.7(3) . . ?
O24 Cl2 O21 109.22(19) . . ?
H11W O1W H12W 107.72(18) . . ?
H21W O2W H22W 107.73(18) . . ?

loop_
_geom_bond_atom_site_label_1
_geom_bond_atom_site_label_2
_geom_bond_site_symmetry_2
_geom_bond_distance
_geom_bond_publ_flag
Cu1 N12 . 1.975(3) ?
Cu1 N11 . 1.995(3) ?
Cu1 N23 . 2.004(3) ?
Cu1 S1 . 2.2338(12) ?
S1 C17 . 1.729(4) ?
N11 C11 . 1.342(4) ?
N11 C15 . 1.358(4) ?
N12 C16 . 1.277(4) ?
N12 N13 . 1.375(4) ?
N13 C17 . 1.339(4) ?
N13 Cu2 . 2.004(3) ?
N14 C17 . 1.327(5) ?
N14 H141 . 0.86 ?
N14 H142 . 0.86 ?
C11 C12 . 1.381(6) ?
C11 H11 . 0.93 ?
C12 C13 . 1.376(6) ?
C12 H12 . 0.93 ?
C13 C14 . 1.393(5) ?
C13 H13 . 0.93 ?
C14 C15 . 1.367(5) ?
C14 H14 . 0.93 ?
C15 C16 . 1.466(5) ?
C16 H16 . 0.93 ?
Cu2 N22 . 1.973(3) ?
Cu2 N21 . 2.012(3) ?
Cu2 S2 . 2.2427(11) ?
S2 C27 . 1.725(4) ?
N21 C21 . 1.339(4) ?
N21 C25 . 1.350(5) ?
N22 C26 . 1.282(5) ?
N22 N23 3_455 1.379(4) ?
N23 C27 3_545 1.349(5) ?
N24 C27 . 1.313(5) ?
N24 H241 . 0.86 ?
N24 H242 . 0.86 ?
C21 C22 . 1.382(6) ?
C21 H21 . 0.93 ?
C22 C23 . 1.346(6) ?
C22 H22 . 0.93 ?
C23 C24 . 1.379(6) ?
C23 H23 . 0.93 ?
C24 C25 . 1.377(5) ?
C24 H24 . 0.93 ?
C25 C26 . 1.463(5) ?
C26 H26 . 0.93 ?
Cl1 O13 . 1.393(4) ?
Cl1 O11 . 1.419(3) ?
Cl1 O14 . 1.427(4) ?
Cl1 O12 . 1.439(4) ?
Cl2 O23 . 1.404(4) ?
Cl2 O22 . 1.425(4) ?
Cl2 O24 . 1.426(3) ?
Cl2 O21 . 1.435(3) ?
O1W H11W . 0.8501(11) ?
O1W H12W . 0.8500(11) ?
O2W H21W . 0.8500(11) ?
O2W H22W . 0.8501(11) ?

loop_
_geom_hbond_atom_site_label_D
_geom_hbond_atom_site_label_H
_geom_hbond_atom_site_label_A
_geom_hbond_distance_DH
_geom_hbond_distance_HA
_geom_hbond_distance_DA
_geom_hbond_angle_DHA
_geom_hbond_site_symmetry_A
_geom_hbond_publ_flag
O1W H11W O2W 0.8501(11) 2.018(14) 2.812(7) 155(3) . yes
O1W H12W O13 0.8500(11) 2.080(13) 2.880(6) 156(3) 7_655 yes
O2W H21W O11 0.8500(11) 2.58(3) 3.359(8) 153(5) 3_445 yes
O2W H22W O23 0.8501(11) 2.61(5) 3.098(8) 118(4) . yes
N14 H141 O1W 0.86 2.09 2.911(5) 161 . yes
N14 H142 O12 0.86 2.11 2.950(5) 167 3_445 yes
N24 H241 O21 0.86 2.33 3.071(5) 144 4 yes
N24 H241 O24 0.86 2.32 2.987(5) 135 4 yes
N24 H242 O22 0.86 2.29 3.064(6) 150 . yes
N24 H242 S2 0.86 2.83 3.463(4) 132 2_655 yes
C12 H12 O24 0.93 2.58 3.286(5) 134 4_655 yes
C21 H21 O14 0.93 2.56 3.317(5) 139 . yes
C24 H24 O12 0.93 2.59 3.328(6) 137 3_455 yes
C26 H26 O14 0.93 2.43 3.328(5) 161 3_455 yes

loop_
_geom_torsion_atom_site_label_1
_geom_torsion_atom_site_label_2
_geom_torsion_atom_site_label_3
_geom_torsion_atom_site_label_4
_geom_torsion
_geom_torsion_site_symmetry_1
_geom_torsion_site_symmetry_2
_geom_torsion_site_symmetry_3
_geom_torsion_site_symmetry_4
_geom_torsion_publ_flag
C16 N12 N13 C17 179.2(3) . . . . ?
Cu1 N12 N13 C17 -1.3(3) . . . . ?
C16 N12 N13 Cu2 -7.1(4) . . . . ?
Cu1 N12 N13 Cu2 172.35(13) . . . . ?
C15 N11 C11 C12 -0.5(5) . . . . ?
Cu1 N11 C11 C12 178.4(3) . . . . ?
N11 C11 C12 C13 0.4(6) . . . . ?
C11 C12 C13 C14 -0.3(6) . . . . ?
C12 C13 C14 C15 0.2(5) . . . . ?
C11 N11 C15 C14 0.5(5) . . . . ?
Cu1 N11 C15 C14 -178.6(3) . . . . ?
C11 N11 C15 C16 -179.4(3) . . . . ?
Cu1 N11 C15 C16 1.5(3) . . . . ?
C13 C14 C15 N11 -0.4(5) . . . . ?
C13 C14 C15 C16 179.5(3) . . . . ?
N13 N12 C16 C15 -178.3(3) . . . . ?
Cu1 N12 C16 C15 2.2(4) . . . . ?
N11 C15 C16 N12 -2.5(4) . . . . ?
C14 C15 C16 N12 177.6(3) . . . . ?
N12 N13 C17 N14 178.0(3) . . . . ?
Cu2 N13 C17 N14 4.4(4) . . . . ?
N12 N13 C17 S1 -1.2(4) . . . . ?
Cu2 N13 C17 S1 -174.83(16) . . . . ?
Cu1 S1 C17 N14 -176.6(3) . . . . ?
Cu1 S1 C17 N13 2.6(3) . . . . ?
C25 N21 C21 C22 0.7(6) . . . . ?
Cu2 N21 C21 C22 174.4(3) . . . . ?
N21 C21 C22 C23 -0.6(7) . . . . ?
C21 C22 C23 C24 0.3(8) . . . . ?
C22 C23 C24 C25 0.0(8) . . . . ?
C21 N21 C25 C24 -0.5(6) . . . . ?
Cu2 N21 C25 C24 -175.2(4) . . . . ?
C21 N21 C25 C26 177.4(4) . . . . ?
Cu2 N21 C25 C26 2.7(4) . . . . ?
C23 C24 C25 N21 0.1(7) . . . . ?
C23 C24 C25 C26 -177.6(5) . . . . ?
N23 N22 C26 C25 -176.9(3) 3_455 . . . ?
Cu2 N22 C26 C25 -1.7(5) . . . . ?
N21 C25 C26 N22 -0.7(5) . . . . ?
C24 C25 C26 N22 177.1(4) . . . . ?
Cu2 S2 C27 N24 174.1(3) . . . . ?
Cu2 S2 C27 N23 -6.0(3) . . . 3_455 ?
